data_7213070
loop_
_publ_author_name
'Rae, Alastair'
'Aliev, Abil E.'
'Anderson, J. Edgar'
'Castro, Jos\'e L.'
'Ker, James'
'Parsons, Simon'
'Stchedroff, Marc'
'Thomas, Steven'
'Tabor, Alethea B.'

_publ_section_title
;
 Preparation and structure of homochiral tetrahydro-2H-1,3-oxazines
;
_journal_issue 14
_journal_name_full 'Journal of the Chemical Society, Perkin Transactions 1'
_journal_page_first 1933
_journal_paper_doi 10.1039/a902667c
_journal_year 1999
_chemical_formula_sum 'C17 H25 N O3'
_chemical_formula_weight 291.38
_chemical_name_systematic
;
 ?
;
_space_group_IT_number 19
_symmetry_cell_setting orthorhombic
_symmetry_space_group_name_Hall 'P 2ac 2ab'
_symmetry_space_group_name_H-M 'P 21 21 21'
_atom_sites_solution_hydrogens geom
_atom_sites_solution_primary direct
_atom_sites_solution_secondary difmap
_audit_creation_method SHELXL
_cell_angle_alpha 90.00
_cell_angle_beta 90.00
_cell_angle_gamma 90.00
_cell_formula_units_Z 4
_cell_length_a 6.0668(10)
_cell_length_b 11.952(3)
_cell_length_c 23.096(9)
_cell_measurement_temperature 220(2)
_cell_volume 1674.7(8)
_computing_structure_refinement 'SHELXL-93 (Sheldrick, 1993)'
_computing_structure_solution 'SHELXS-86 (Sheldrick, 1990)'
_diffrn_ambient_temperature 220(2)
_diffrn_measurement_method omega-theta
_diffrn_radiation_monochromator graphite
_diffrn_radiation_source 'fine-focus sealed tube'
_diffrn_radiation_type CuK\a
_diffrn_radiation_wavelength 1.54184
_diffrn_reflns_av_R_equivalents 0.0358
_diffrn_reflns_av_sigmaI/netI 0.2125
_diffrn_reflns_limit_h_max 6
_diffrn_reflns_limit_h_min -6
_diffrn_reflns_limit_k_max 13
_diffrn_reflns_limit_k_min -9
_diffrn_reflns_limit_l_max 25
_diffrn_reflns_limit_l_min -12
_diffrn_reflns_number 1488
_diffrn_reflns_theta_max 60.09
_diffrn_reflns_theta_min 3.83
_exptl_absorpt_coefficient_mu 0.628
_exptl_crystal_colour Colourless
_exptl_crystal_density_diffrn 1.156
_exptl_crystal_description column
_exptl_crystal_F_000 632
_exptl_crystal_size_max 0.43
_exptl_crystal_size_mid 0.12
_exptl_crystal_size_min 0.08
_refine_diff_density_max 0.257
_refine_diff_density_min -0.341
_refine_diff_density_rms 0.080
_refine_ls_abs_structure_details 'Flack H D (1983), Acta Cryst. A39, 876-881'
_refine_ls_abs_structure_Flack 0.71(184)
_refine_ls_extinction_method none
_refine_ls_goodness_of_fit_all 1.012
_refine_ls_goodness_of_fit_obs 1.335
_refine_ls_matrix_type full
_refine_ls_number_parameters 190
_refine_ls_number_reflns 1441
_refine_ls_number_restraints 185
_refine_ls_restrained_S_all 0.966
_refine_ls_restrained_S_obs 1.110
_refine_ls_R_factor_all 0.2362
_refine_ls_R_factor_obs 0.0997
_refine_ls_shift/esd_max 0.001
_refine_ls_shift/esd_mean 0.000
_refine_ls_structure_factor_coef Fsqd
_refine_ls_weighting_details 'w=1/[\s^2^(Fo^2^)+(0.1101P)^2^+0.0000P] where P=(Fo^2^+2Fc^2^)/3'
_refine_ls_weighting_scheme calc
_refine_ls_wR_factor_all 0.2847
_refine_ls_wR_factor_obs 0.2053
_reflns_number_observed 552
_reflns_number_total 1447
_reflns_observed_criterion >2sigma(I)
_cod_data_source_file 902667csup1.cif
_cod_data_source_block bminal
_cod_depositor_comments
;
The following automatic conversions were performed:

'_symmetry_cell_setting' value 'Orthorhombic' changed to
'orthorhombic' according to
/home/saulius/struct/CIF-dictionaries/cif_core.dic dictionary named
'cif_core.dic' version 2.4.2 from 2011-04-26.

Automatic conversion script
Id: cif_fix_values 1891 2012-01-12 08:04:46Z andrius 

The following automatic conversions were performed:

'_refine_ls_weighting_scheme' value 'calc
w=1/[\s^2^(Fo^2^)+(0.1101P)^2^+0.0000P] where P=(Fo^2^+2Fc^2^)/3' was
changed to 'calc'. New tag '_refine_ls_weighting_details' was
created. The value of the new tag was set to
'w=1/[\s^2^(Fo^2^)+(0.1101P)^2^+0.0000P] where P=(Fo^2^+2Fc^2^)/3'.

Automatic conversion script
Id: cif_fix_values 3143 2015-03-26 13:38:13Z robertas 
;
_cod_database_code 7213070

loop_
_symmetry_equiv_pos_as_xyz
'x, y, z'
'-x+1/2, -y, z+1/2'
'-x, y+1/2, -z+1/2'
'x+1/2, -y+1/2, -z'

loop_
_atom_site_aniso_label
_atom_site_aniso_U_11
_atom_site_aniso_U_22
_atom_site_aniso_U_33
_atom_site_aniso_U_23
_atom_site_aniso_U_13
_atom_site_aniso_U_12
C1 0.030(8) 0.050(8) 0.066(7) 0.014(7) 0.009(7) 0.012(7)
C2 0.028(7) 0.060(8) 0.071(8) 0.008(7) -0.006(7) -0.002(8)
C3 0.040(7) 0.034(8) 0.056(7) 0.000(6) -0.015(6) 0.002(6)
C3M 0.040(8) 0.066(10) 0.037(6) -0.023(8) -0.003(7) 0.015(8)
C4 0.039(7) 0.030(6) 0.062(8) -0.003(6) -0.006(7) -0.001(5)
C5 0.022(6) 0.043(7) 0.073(9) -0.009(6) 0.008(8) -0.004(6)
C6 0.038(7) 0.019(6) 0.034(6) 0.009(5) 0.003(6) -0.002(5)
C7 0.035(7) 0.042(8) 0.055(8) -0.007(6) -0.011(7) 0.008(6)
C8 0.057(9) 0.057(9) 0.037(8) -0.013(7) 0.016(7) 0.021(8)
C9 0.076(10) 0.059(9) 0.052(9) -0.018(8) 0.005(8) -0.014(8)
C10 0.066(9) 0.065(10) 0.040(8) 0.003(7) -0.026(8) -0.011(8)
C11 0.050(9) 0.064(9) 0.056(9) -0.002(7) -0.016(7) 0.015(8)
N12 0.035(6) 0.035(5) 0.048(5) 0.002(5) -0.003(5) -0.001(5)
O13 0.019(4) 0.041(5) 0.071(5) 0.006(5) 0.004(5) -0.002(4)
C1B 0.028(7) 0.033(7) 0.050(7) -0.005(6) -0.009(6) -0.001(6)
O1B 0.056(7) 0.040(5) 0.059(6) -0.009(5) -0.008(6) 0.008(5)
O2B 0.042(5) 0.041(5) 0.055(5) 0.004(4) -0.016(5) 0.008(5)
C3B 0.032(7) 0.062(8) 0.053(8) 0.013(7) -0.002(7) 0.011(7)
C4B 0.030(7) 0.124(15) 0.084(12) 0.037(12) 0.013(8) 0.018(8)
C5B 0.113(16) 0.132(14) 0.067(9) -0.019(10) -0.041(10) 0.071(14)
C6B 0.046(9) 0.080(9) 0.127(14) 0.061(10) -0.019(12) -0.005(9)

loop_
_atom_site_label
_atom_site_type_symbol
_atom_site_fract_x
_atom_site_fract_y
_atom_site_fract_z
_atom_site_U_iso_or_equiv
_atom_site_thermal_displace_type
_atom_site_occupancy
_atom_site_calc_flag
_atom_site_refinement_flags
C1 C 0.5309(25) 0.1301(11) 0.2360(6) 0.049(4) Uani 1 d U
H1A H 0.6758(25) 0.0956(11) 0.2417(6) 0.058 Uiso 1 calc R
H1B H 0.4192(25) 0.0805(11) 0.2527(6) 0.058 Uiso 1 calc R
C2 C 0.5241(23) 0.2390(12) 0.2648(6) 0.053(4) Uani 1 d U
H2A H 0.6418(23) 0.2865(12) 0.2493(6) 0.064 Uiso 1 calc R
H2B H 0.5517(23) 0.2287(12) 0.3063(6) 0.064 Uiso 1 calc R
C3 C 0.2986(23) 0.2989(11) 0.2565(6) 0.043(3) Uani 1 d U
H3 H 0.3183(23) 0.3794(11) 0.2653(6) 0.052 Uiso 1 calc R
C3M C 0.1270(22) 0.2506(12) 0.2988(5) 0.048(4) Uani 1 d U
H3M1 H -0.0128(22) 0.2885(12) 0.2933(5) 0.072 Uiso 1 calc R
H3M2 H 0.1771(22) 0.2617(12) 0.3383(5) 0.072 Uiso 1 calc R
H3M3 H 0.1087(22) 0.1713(12) 0.2915(5) 0.072 Uiso 1 calc R
C4 C 0.2746(24) 0.1881(10) 0.1606(6) 0.044(3) Uani 1 d U
H4 H 0.2737(24) 0.2100(10) 0.1193(6) 0.052 Uiso 1 calc R
C5 C 0.0984(22) 0.0962(11) 0.1706(6) 0.046(3) Uani 1 d U
H5A H 0.1235(22) 0.0607(11) 0.2083(6) 0.055 Uiso 1 calc R
H5B H -0.0483(22) 0.1305(11) 0.1712(6) 0.055 Uiso 1 calc R
C6 C 0.1063(23) 0.0090(10) 0.1241(5) 0.030(3) Uani 1 d U
C7 C 0.2836(24) -0.0668(11) 0.1193(6) 0.044(3) Uani 1 d U
H7 H 0.4046(24) -0.0612(11) 0.1446(6) 0.053 Uiso 1 calc R
C8 C 0.2790(27) -0.1475(12) 0.0784(5) 0.050(4) Uani 1 d U
H8 H 0.4007(27) -0.1959(12) 0.0760(5) 0.060 Uiso 1 calc R
C9 C 0.1084(29) -0.1639(13) 0.0398(6) 0.062(4) Uani 1 d U
H9 H 0.1120(29) -0.2206(13) 0.0116(6) 0.075 Uiso 1 calc R
C10 C -0.0736(28) -0.0894(13) 0.0455(6) 0.057(4) Uani 1 d U
H10 H -0.1969(28) -0.0972(13) 0.0212(6) 0.068 Uiso 1 calc R
C11 C -0.0687(28) -0.0069(13) 0.0861(6) 0.057(4) Uani 1 d U
H11 H -0.1900(28) 0.0418(13) 0.0886(6) 0.068 Uiso 1 calc R
N12 N 0.2292(18) 0.2883(9) 0.1966(5) 0.040(2) Uani 1 d U
O13 O 0.4898(14) 0.1447(7) 0.1753(4) 0.044(2) Uani 1 d U
C1B C 0.0945(22) 0.3704(11) 0.1732(6) 0.037(3) Uani 1 d U
O1B O 0.0403(16) 0.4524(7) 0.2023(4) 0.052(3) Uani 1 d U
O2B O 0.0321(15) 0.3444(7) 0.1207(4) 0.046(2) Uani 1 d U
C3B C -0.1036(25) 0.4205(13) 0.0864(6) 0.049(3) Uani 1 d U
C4B C -0.3328(23) 0.4384(16) 0.1161(7) 0.079(6) Uani 1 d U
H4B1 H -0.4051(23) 0.3666(16) 0.1211(7) 0.119 Uiso 1 calc R
H4B2 H -0.4235(23) 0.4863(16) 0.0920(7) 0.119 Uiso 1 calc R
H4B3 H -0.3118(23) 0.4732(16) 0.1537(7) 0.119 Uiso 1 calc R
C5B C -0.1235(33) 0.3616(16) 0.0286(6) 0.104(7) Uani 1 d U
H5B1 H -0.1956(33) 0.2899(16) 0.0340(6) 0.156 Uiso 1 calc R
H5B2 H 0.0223(33) 0.3498(16) 0.0125(6) 0.156 Uiso 1 calc R
H5B3 H -0.2098(33) 0.4072(16) 0.0023(6) 0.156 Uiso 1 calc R
C6B C 0.0063(28) 0.5302(12) 0.0789(7) 0.084(6) Uani 1 d U
H6B1 H 0.0182(28) 0.5672(12) 0.1161(7) 0.126 Uiso 1 calc R
H6B2 H -0.0798(28) 0.5763(12) 0.0528(7) 0.126 Uiso 1 calc R
H6B3 H 0.1524(28) 0.5189(12) 0.0629(7) 0.126 Uiso 1 calc R

loop_
_atom_type_symbol
_atom_type_description
_atom_type_scat_dispersion_real
_atom_type_scat_dispersion_imag
_atom_type_scat_source
C C 0.0181 0.0091 'International Tables Vol C Tables 4.2.6.8 and 6.1.1.4'
H H 0.0000 0.0000 'International Tables Vol C Tables 4.2.6.8 and 6.1.1.4'
N N 0.0311 0.0180 'International Tables Vol C Tables 4.2.6.8 and 6.1.1.4'
O O 0.0492 0.0322 'International Tables Vol C Tables 4.2.6.8 and 6.1.1.4'

loop_
_geom_angle_atom_site_label_1
_geom_angle_atom_site_label_2
_geom_angle_atom_site_label_3
_geom_angle
O13 C1 C2 109.4(11)
C1 C2 C3 112.2(12)
N12 C3 C3M 112.0(11)
N12 C3 C2 109.4(12)
C3M C3 C2 110.1(11)
O13 C4 N12 109.0(11)
O13 C4 C5 109.4(10)
N12 C4 C5 111.2(11)
C6 C5 C4 111.4(11)
C11 C6 C7 116.4(12)
C11 C6 C5 121.6(13)
C7 C6 C5 121.8(13)
C8 C7 C6 119.8(14)
C7 C8 C9 124.7(15)
C8 C9 C10 115.7(14)
C11 C10 C9 119.9(15)
C10 C11 C6 123.4(15)
C1B N12 C3 118.7(11)
C1B N12 C4 117.5(10)
C3 N12 C4 123.5(11)
C1 O13 C4 115.5(11)
O1B C1B O2B 128.1(13)
O1B C1B N12 120.5(12)
O2B C1B N12 111.4(12)
C1B O2B C3B 121.2(11)
O2B C3B C6B 111.2(12)
O2B C3B C5B 103.5(12)
C6B C3B C5B 110.1(15)
O2B C3B C4B 110.4(11)
C6B C3B C4B 109.3(14)
C5B C3B C4B 112.3(14)

loop_
_geom_bond_atom_site_label_1
_geom_bond_atom_site_label_2
_geom_bond_distance
C1 O13 1.434(14)
C1 C2 1.46(2)
C2 C3 1.56(2)
C3 N12 1.452(15)
C3 C3M 1.54(2)
C4 O13 1.45(2)
C4 N12 1.483(15)
C4 C5 1.55(2)
C5 C6 1.50(2)
C6 C11 1.39(2)
C6 C7 1.41(2)
C7 C8 1.35(2)
C8 C9 1.38(2)
C9 C10 1.42(2)
C10 C11 1.36(2)
N12 C1B 1.39(2)
C1B O1B 1.233(14)
C1B O2B 1.307(14)
O2B C3B 1.46(2)
C3B C6B 1.48(2)
C3B C5B 1.51(2)
C3B C4B 1.57(2)
